data_2220280
loop_
_publ_author_name
'Quan, Li'
'Yin, Handong'
'Wang, Daqi'

_publ_section_title
;
 Bis(5-bromopyridine-2-carboxylato-\k<i>O</i>)triphenylantimony(V)
;
_journal_coeditor_code LX2073
_journal_issue 12
_journal_name_full 'Acta Crystallographica Section E'
_journal_page_first m1503
_journal_paper_doi 10.1107/S1600536808033783
_journal_volume 64
_journal_year 2008
_chemical_formula_iupac '[Sb (C6 H5)3 (C6 H3 Br N O2)2]'
_chemical_formula_moiety 'C30 H21 Br2 N2 O4 Sb'
_chemical_formula_sum 'C30 H21 Br2 N2 O4 Sb'
_chemical_formula_weight 755.06
_chemical_name_systematic
;
Bis(5-bromopyridine-2-carboxylato-\kO)triphenylantimony(V)
;
_space_group_IT_number 43
_symmetry_cell_setting orthorhombic
_symmetry_space_group_name_Hall 'F 2 -2d'
_symmetry_space_group_name_H-M 'F d d 2'
_atom_sites_solution_hydrogens geom
_atom_sites_solution_primary direct
_atom_sites_solution_secondary difmap
_audit_creation_method SHELXL-97
_cell_angle_alpha 90.00
_cell_angle_beta 90.00
_cell_angle_gamma 90.00
_cell_formula_units_Z 8
_cell_length_a 20.597(2)
_cell_length_b 13.0570(10)
_cell_length_c 20.541(2)
_cell_measurement_reflns_used 2025
_cell_measurement_temperature 298(2)
_cell_measurement_theta_max 24.08
_cell_measurement_theta_min 2.80
_cell_volume 5524.2(9)
_computing_cell_refinement 'SAINT (Siemens, 1996)'
_computing_data_collection 'SMART (Siemens, 1996)'
_computing_data_reduction 'SAINT (Siemens, 1996)'
_computing_molecular_graphics 'ORTEP-3 (Farrugia, 1997) and DIAMOND (Brandenburg, 1998)'
_computing_publication_material 'SHELXTL (Sheldrick, 2008)'
_computing_structure_refinement 'SHELXL97 (Sheldrick, 2008)'
_computing_structure_solution 'SHELXS97 (Sheldrick, 2008)'
_diffrn_ambient_temperature 298(2)
_diffrn_detector_area_resol_mean 20.0
_diffrn_measured_fraction_theta_full 0.997
_diffrn_measured_fraction_theta_max 0.997
_diffrn_measurement_device_type 'Siemens SMART'
_diffrn_measurement_method '\f and \w'
_diffrn_radiation_monochromator graphite
_diffrn_radiation_source 'fine-focus sealed tube'
_diffrn_radiation_type MoK\a
_diffrn_radiation_wavelength 0.71073
_diffrn_reflns_av_R_equivalents 0.0811
_diffrn_reflns_av_sigmaI/netI 0.0928
_diffrn_reflns_limit_h_max 25
_diffrn_reflns_limit_h_min -23
_diffrn_reflns_limit_k_max 12
_diffrn_reflns_limit_k_min -16
_diffrn_reflns_limit_l_max 25
_diffrn_reflns_limit_l_min -24
_diffrn_reflns_number 5869
_diffrn_reflns_theta_full 26.00
_diffrn_reflns_theta_max 26.00
_diffrn_reflns_theta_min 2.10
_diffrn_standards_number 0
_exptl_absorpt_coefficient_mu 3.931
_exptl_absorpt_correction_T_max 0.460
_exptl_absorpt_correction_T_min 0.204
_exptl_absorpt_correction_type multi-scan
_exptl_absorpt_process_details '(SADABS; Sheldrick, 1996)'
_exptl_crystal_colour colorless
_exptl_crystal_density_diffrn 1.816
_exptl_crystal_density_method 'not measured'
_exptl_crystal_description block
_exptl_crystal_F_000 2944
_exptl_crystal_size_max 0.43
_exptl_crystal_size_mid 0.37
_exptl_crystal_size_min 0.20
_refine_diff_density_max 1.017
_refine_diff_density_min -0.859
_refine_ls_abs_structure_details 'Flack (1983), 1172 Friedel pairs'
_refine_ls_abs_structure_Flack 0.02(3)
_refine_ls_extinction_method none
_refine_ls_goodness_of_fit_ref 1.009
_refine_ls_hydrogen_treatment constr
_refine_ls_matrix_type full
_refine_ls_number_parameters 178
_refine_ls_number_reflns 2564
_refine_ls_number_restraints 1
_refine_ls_restrained_S_all 1.009
_refine_ls_R_factor_all 0.0921
_refine_ls_R_factor_gt 0.0601
_refine_ls_shift/su_max 0.000
_refine_ls_shift/su_mean 0.000
_refine_ls_structure_factor_coef Fsqd
_refine_ls_weighting_details 'calc w=1/[\s^2^(Fo^2^)+(0.0963P)^2^] where P=(Fo^2^+2Fc^2^)/3'
_refine_ls_weighting_scheme calc
_refine_ls_wR_factor_gt 0.1413
_refine_ls_wR_factor_ref 0.1655
_reflns_number_gt 1861
_reflns_number_total 2564
_reflns_threshold_expression I>2\s(I)
_cod_data_source_file lx2073.cif
_cod_data_source_block I
_cod_depositor_comments
;
The following automatic conversions were performed:
'_symmetry_cell_setting' value 'Orthorhombic' changed to 'orthorhombic'
according to '/home/saulius/struct/CIF-dictionaries/cif_core.dic'
dictionary named 'cif_core.dic' version 2.4.1 from 2010-06-29.

Automatic conversion script
Id: cif_fix_enum 1527 2010-12-29 10:47:43Z saulius 

The following automatic conversions were performed:

'_symmetry_cell_setting' value 'Orthorhombic' changed to
'orthorhombic' according to
/home/saulius/struct/CIF-dictionaries/cif_core.dic dictionary named
'cif_core.dic' version 2.4.1 from 2010-06-29.

Automatic conversion script
Id: cif_fix_values 1715 2011-07-08 13:25:40Z adriana 
;
_cod_original_sg_symbol_Hall f_2_-2d
_cod_database_code 2220280
_cod_database_fobs_code 2220280

loop_
_symmetry_equiv_pos_as_xyz
'x, y, z'
'-x, -y, z'
'-x+1/4, y+1/4, z+1/4'
'x+3/4, -y+3/4, z+1/4'
'x, y+1/2, z+1/2'
'-x, -y+1/2, z+1/2'
'-x+1/4, y+3/4, z+3/4'
'x+3/4, -y+5/4, z+3/4'
'x+1/2, y, z+1/2'
'-x+1/2, -y, z+1/2'
'-x+3/4, y+1/4, z+3/4'
'x+5/4, -y+3/4, z+3/4'
'x+1/2, y+1/2, z'
'-x+1/2, -y+1/2, z'
'-x+3/4, y+3/4, z+1/4'
'x+5/4, -y+5/4, z+1/4'

loop_
_atom_site_type_symbol
_atom_site_label
_atom_site_fract_x
_atom_site_fract_y
_atom_site_fract_z
_atom_site_U_iso_or_equiv
_atom_site_adp_type
_atom_site_calc_flag
_atom_site_refinement_flags
_atom_site_occupancy
Sb Sb 0.5000 0.5000 0.64254(4) 0.0395(3) Uani d S 1
Br Br 0.38657(9) -0.14610(10) 0.69850(11) 0.1021(8) Uani d . 1
N N 0.4328(6) 0.1462(8) 0.6388(6) 0.074(3) Uani d . 1
O O1 0.4633(4) 0.3464(5) 0.6376(4) 0.0449(17) Uani d . 1
O O2 0.4672(5) 0.3511(7) 0.7460(5) 0.064(2) Uani d . 1
C C1 0.4568(5) 0.3068(9) 0.6937(7) 0.049(3) Uani d . 1
C C2 0.4353(5) 0.1947(9) 0.6944(7) 0.052(3) Uani d . 1
C C3 0.4223(7) 0.1484(13) 0.7532(7) 0.065(4) Uani d . 1
H H3 0.4257 0.1860 0.7916 0.078 Uiso calc R 1
C C4 0.4047(7) 0.0490(12) 0.7557(8) 0.069(4) Uani d . 1
H H4 0.3932 0.0178 0.7947 0.083 Uiso calc R 1
C C5 0.4046(7) -0.0025(8) 0.6998(8) 0.064(4) Uani d . 1
C C6 0.4174(9) 0.0468(10) 0.6421(10) 0.084(5) Uani d . 1
H H6 0.4153 0.0094 0.6036 0.101 Uiso calc R 1
C C7 0.4109(5) 0.5538(8) 0.6790(6) 0.044(3) Uani d . 1
C C8 0.3959(7) 0.5504(11) 0.7467(7) 0.065(3) Uani d . 1
H H8 0.4256 0.5260 0.7770 0.078 Uiso calc R 1
C C9 0.3346(8) 0.5853(12) 0.7657(9) 0.069(5) Uani d . 1
H H9 0.3235 0.5854 0.8096 0.083 Uiso calc R 1
C C10 0.2904(7) 0.6196(10) 0.7200(10) 0.071(4) Uani d . 1
H H10 0.2495 0.6412 0.7335 0.085 Uiso calc R 1
C C11 0.3054(7) 0.6225(11) 0.6559(9) 0.074(4) Uani d . 1
H H11 0.2753 0.6456 0.6255 0.089 Uiso calc R 1
C C12 0.3667(6) 0.5902(9) 0.6362(7) 0.058(3) Uani d . 1
H H12 0.3776 0.5938 0.5923 0.070 Uiso calc R 1
C C13 0.5000 0.5000 0.5399(8) 0.043(4) Uani d S 1
C C14 0.5053(6) 0.4088(10) 0.5057(6) 0.058(3) Uani d . 1
H H14 0.5082 0.3467 0.5277 0.070 Uiso calc R 1
C C15 0.5062(7) 0.4116(12) 0.4393(6) 0.068(4) Uani d . 1
H H15 0.5112 0.3508 0.4162 0.082 Uiso calc R 1
C C16 0.5000 0.5000 0.4066(10) 0.074(6) Uani d S 1
H H16 0.5000 0.5000 0.3613 0.089 Uiso calc SR 1

loop_
_atom_site_aniso_label
_atom_site_aniso_U_11
_atom_site_aniso_U_22
_atom_site_aniso_U_33
_atom_site_aniso_U_12
_atom_site_aniso_U_13
_atom_site_aniso_U_23
Sb 0.0407(5) 0.0310(4) 0.0468(5) -0.0008(5) 0.000 0.000
Br 0.1069(13) 0.0400(8) 0.159(2) -0.0140(8) 0.0465(13) 0.0023(10)
N 0.118(10) 0.045(6) 0.058(7) -0.023(6) 0.010(8) -0.004(6)
O1 0.053(4) 0.029(4) 0.052(5) -0.004(3) -0.001(4) -0.002(4)
O2 0.084(6) 0.047(5) 0.060(5) -0.011(5) -0.010(5) -0.005(4)
C1 0.046(6) 0.038(6) 0.064(8) -0.001(5) -0.004(6) -0.004(6)
C2 0.050(7) 0.043(6) 0.064(8) 0.000(5) 0.010(7) 0.005(6)
C3 0.078(10) 0.060(9) 0.057(9) -0.007(7) 0.012(8) 0.005(7)
C4 0.070(9) 0.052(8) 0.086(11) 0.009(7) 0.001(8) 0.017(8)
C5 0.069(9) 0.023(6) 0.101(12) -0.005(5) 0.014(8) 0.003(8)
C6 0.123(13) 0.041(7) 0.089(10) -0.010(8) 0.028(12) -0.007(9)
C7 0.039(6) 0.029(5) 0.064(8) -0.004(4) -0.004(6) -0.004(5)
C8 0.075(9) 0.067(9) 0.053(8) -0.009(8) 0.005(7) -0.009(7)
C9 0.078(10) 0.054(8) 0.075(10) -0.010(8) 0.046(9) -0.017(7)
C10 0.053(8) 0.049(8) 0.111(14) 0.002(6) 0.026(9) -0.005(8)
C11 0.052(8) 0.066(9) 0.105(14) 0.008(6) -0.002(9) 0.004(8)
C12 0.056(7) 0.052(7) 0.068(8) -0.005(5) -0.007(7) -0.001(6)
C13 0.052(9) 0.022(7) 0.056(9) 0.009(7) 0.000 0.000
C14 0.068(8) 0.050(7) 0.057(8) 0.009(6) -0.006(7) 0.003(6)
C15 0.089(10) 0.067(9) 0.049(7) 0.022(7) 0.007(8) -0.014(6)
C16 0.085(14) 0.091(16) 0.045(10) 0.019(12) 0.000 0.000

loop_
_atom_type_symbol
_atom_type_description
_atom_type_scat_dispersion_real
_atom_type_scat_dispersion_imag
_atom_type_scat_source
C C 0.0033 0.0016 'International Tables Vol C Tables 4.2.6.8 and 6.1.1.4'
H H 0.0000 0.0000 'International Tables Vol C Tables 4.2.6.8 and 6.1.1.4'
N N 0.0061 0.0033 'International Tables Vol C Tables 4.2.6.8 and 6.1.1.4'
O O 0.0106 0.0060 'International Tables Vol C Tables 4.2.6.8 and 6.1.1.4'
Sb Sb -0.5866 1.5461 'International Tables Vol C Tables 4.2.6.8 and 6.1.1.4'
Br Br -0.2901 2.4595 'International Tables Vol C Tables 4.2.6.8 and 6.1.1.4'

loop_
_geom_angle_atom_site_label_1
_geom_angle_atom_site_label_2
_geom_angle_atom_site_label_3
_geom_angle_site_symmetry_1
_geom_angle_site_symmetry_3
_geom_angle
C7 Sb C7 . 2_665 138.2(7)
C7 Sb C13 . . 110.9(3)
C7 Sb C13 2_665 . 110.9(3)
C7 Sb O1 . 2_665 90.7(3)
C7 Sb O1 2_665 2_665 91.2(4)
C13 Sb O1 . 2_665 87.3(2)
C7 Sb O1 . . 91.2(4)
C7 Sb O1 2_665 . 90.7(3)
C13 Sb O1 . . 87.3(2)
O1 Sb O1 2_665 . 174.6(5)
C2 N C6 . . 115.8(13)
C1 O1 Sb . . 112.0(7)
O2 C1 O1 . . 125.4(11)
O2 C1 C2 . . 119.3(12)
O1 C1 C2 . . 115.3(11)
N C2 C3 . . 123.1(12)
N C2 C1 . . 117.8(11)
C3 C2 C1 . . 119.0(13)
C4 C3 C2 . . 120.5(14)
C4 C3 H3 . . 119.7
C2 C3 H3 . . 119.7
C5 C4 C3 . . 117.0(14)
C5 C4 H4 . . 121.5
C3 C4 H4 . . 121.5
C4 C5 C6 . . 120.4(12)
C4 C5 Br . . 120.5(12)
C6 C5 Br . . 119.0(11)
N C6 C5 . . 123.0(16)
N C6 H6 . . 118.5
C5 C6 H6 . . 118.5
C12 C7 C8 . . 120.0(12)
C12 C7 Sb . . 118.2(10)
C8 C7 Sb . . 121.8(10)
C9 C8 C7 . . 117.3(15)
C9 C8 H8 . . 121.4
C7 C8 H8 . . 121.4
C10 C9 C8 . . 120.7(14)
C10 C9 H9 . . 119.6
C8 C9 H9 . . 119.6
C11 C10 C9 . . 121.2(13)
C11 C10 H10 . . 119.4
C9 C10 H10 . . 119.4
C10 C11 C12 . . 118.8(15)
C10 C11 H11 . . 120.6
C12 C11 H11 . . 120.6
C7 C12 C11 . . 121.9(15)
C7 C12 H12 . . 119.1
C11 C12 H12 . . 119.1
C14 C13 C14 2_665 . 119.1(16)
C14 C13 Sb 2_665 . 120.4(8)
C14 C13 Sb . . 120.4(8)
C15 C14 C13 . . 119.0(13)
C15 C14 H14 . . 120.5
C13 C14 H14 . . 120.5
C16 C15 C14 . . 121.5(14)
C16 C15 H15 . . 119.2
C14 C15 H15 . . 119.2
C15 C16 C15 2_665 . 119.8(18)
C15 C16 H16 2_665 . 120.1
C15 C16 H16 . . 120.1

loop_
_geom_bond_atom_site_label_1
_geom_bond_atom_site_label_2
_geom_bond_site_symmetry_2
_geom_bond_distance
Sb C7 . 2.103(11)
Sb C7 2_665 2.103(11)
Sb C13 . 2.108(17)
Sb O1 2_665 2.146(7)
Sb O1 . 2.146(7)
Br C5 . 1.911(10)
N C2 . 1.309(16)
N C6 . 1.337(17)
O1 C1 . 1.270(16)
O2 C1 . 1.238(16)
C1 C2 . 1.529(17)
C2 C3 . 1.377(19)
C3 C4 . 1.35(2)
C3 H3 . 0.9300
C4 C5 . 1.33(2)
C4 H4 . 0.9300
C5 C6 . 1.37(2)
C6 H6 . 0.9300
C7 C12 . 1.352(17)
C7 C8 . 1.425(19)
C8 C9 . 1.40(2)
C8 H8 . 0.9300
C9 C10 . 1.38(2)
C9 H9 . 0.9300
C10 C11 . 1.35(2)
C10 H10 . 0.9300
C11 C12 . 1.39(2)
C11 H11 . 0.9300
C12 H12 . 0.9300
C13 C14 2_665 1.387(16)
C13 C14 . 1.387(16)
C14 C15 . 1.364(19)
C14 H14 . 0.9300
C15 C16 . 1.342(18)
C15 H15 . 0.9300
C16 C15 2_665 1.342(18)
C16 H16 . 0.9300

loop_
_geom_hbond_atom_site_label_D
_geom_hbond_atom_site_label_H
_geom_hbond_atom_site_label_A
_geom_hbond_site_symmetry_A
_geom_hbond_distance_DH
_geom_hbond_distance_HA
_geom_hbond_distance_DA
_geom_hbond_angle_DHA
C10 H10 Br 14 0.93 2.90 3.69(2) 143.9

loop_
_geom_torsion_atom_site_label_1
_geom_torsion_atom_site_label_2
_geom_torsion_atom_site_label_3
_geom_torsion_atom_site_label_4
_geom_torsion_site_symmetry_1
_geom_torsion_site_symmetry_4
_geom_torsion
C7 Sb O1 C1 . . -72.0(8)
C7 Sb O1 C1 2_665 . 66.3(8)
C13 Sb O1 C1 . . 177.2(7)
Sb O1 C1 O2 . . 3.2(15)
Sb O1 C1 C2 . . -176.0(7)
C6 N C2 C3 . . -1(2)
C6 N C2 C1 . . 176.3(13)
O2 C1 C2 N . . -171.3(13)
O1 C1 C2 N . . 7.8(15)
O2 C1 C2 C3 . . 5.8(17)
O1 C1 C2 C3 . . -175.0(12)
N C2 C3 C4 . . -1(2)
C1 C2 C3 C4 . . -178.4(12)
C2 C3 C4 C5 . . 4(2)
C3 C4 C5 C6 . . -5(2)
C3 C4 C5 Br . . 175.5(11)
C2 N C6 C5 . . 0(2)
C4 C5 C6 N . . 3(3)
Br C5 C6 N . . -177.5(13)
C7 Sb C7 C12 2_665 . 174.2(9)
C13 Sb C7 C12 . . -5.8(9)
O1 Sb C7 C12 2_665 . 81.6(9)
O1 Sb C7 C12 . . -93.3(9)
C7 Sb C7 C8 2_665 . -7.2(9)
C13 Sb C7 C8 . . 172.8(9)
O1 Sb C7 C8 2_665 . -99.8(11)
O1 Sb C7 C8 . . 85.2(10)
C12 C7 C8 C9 . . 0.4(19)
Sb C7 C8 C9 . . -178.2(10)
C7 C8 C9 C10 . . 1(2)
C8 C9 C10 C11 . . -1(2)
C9 C10 C11 C12 . . 0(2)
C8 C7 C12 C11 . . -1.8(19)
Sb C7 C12 C11 . . 176.8(10)
C10 C11 C12 C7 . . 2(2)
C7 Sb C13 C14 . 2_665 63.8(7)
C7 Sb C13 C14 2_665 2_665 -116.2(7)
O1 Sb C13 C14 2_665 2_665 -25.9(7)
O1 Sb C13 C14 . 2_665 154.1(7)
C7 Sb C13 C14 . . -116.2(7)
C7 Sb C13 C14 2_665 . 63.8(7)
O1 Sb C13 C14 2_665 . 154.1(7)
O1 Sb C13 C14 . . -25.9(7)
C14 C13 C14 C15 2_665 . 1.0(10)
Sb C13 C14 C15 . . -179.0(10)
C13 C14 C15 C16 . . -2(2)
C14 C15 C16 C15 . 2_665 1.1(10)
